data_7117022
loop_
_publ_author_name
'Jiaheng Zhang'
'Damon A. Parrish'
'Jean'ne M. Shreeve'

_publ_section_title
;
 Curious cases of 3,6-dinitropyrazolo[4,3-c]pyrazole-based energetic
 cocrystals with high nitrogen content: an alternative to salt formation
;
_journal_name_full Chem.Commun.
_journal_page_first 7337
_journal_paper_doi 10.1039/C5cc01745A
_journal_volume 51
_journal_year 2015
_chemical_formula_moiety '2(C2 H4 N4), C4 H2 N6 O4'
_chemical_formula_sum 'C8 H10 N14 O4'
_chemical_formula_weight 366.30
_chemical_name_systematic
; 
 4H-1,2,4-triazol-4-amine 3,6-dinitro-1,4-dihydropyrazolo[4,3-c]pyrazole 
;
_space_group_IT_number 2
_symmetry_cell_setting triclinic
_symmetry_space_group_name_Hall '-P 1'
_symmetry_space_group_name_H-M 'P -1'
_atom_sites_solution_hydrogens geom
_atom_sites_solution_primary direct
_atom_sites_solution_secondary difmap
_audit_creation_date 2013-08-01
_audit_creation_method 'from SHELXTL CIF, local template and enCIFer'
_audit_update_record
;
2015-02-10 deposited with the CCDC.
2015-03-17 downloaded from the CCDC.
;
_cell_angle_alpha 82.822(5)
_cell_angle_beta 77.868(3)
_cell_angle_gamma 71.330(3)
_cell_formula_units_Z 1
_cell_length_a 5.4207(13)
_cell_length_b 6.797(2)
_cell_length_c 10.530(3)
_cell_measurement_temperature 150(2)
_cell_volume 358.65(17)
_computing_cell_refinement 'Bruker APEX2 v2010.3-0 (Bruker, 2009)'
_computing_data_collection 'Bruker APEX2 v2010.3-0 (Bruker, 2009)'
_computing_data_reduction
;
Bruker SAINT v7.68A (Bruker, 2009), Bruker XPREP v2008/2 (Bruker, 2008)
;
_computing_molecular_graphics 'Bruker SHELXTL v2008/4 (Bruker, 2008)'
_computing_publication_material 'Bruker SHELXTL v2008/4 (Bruker, 2008)'
_computing_structure_refinement 'Bruker SHELXTL v2008/4 (Bruker, 2008)'
_computing_structure_solution 'Bruker SHELXTL v2008/4 (Bruker, 2008)'
_diffrn_ambient_temperature 150(2)
_diffrn_measured_fraction_theta_full 0.988
_diffrn_measured_fraction_theta_max 0.988
_diffrn_measurement_device_type 'Bruker SMART APEX II CCD'
_diffrn_measurement_method '\w scans'
_diffrn_radiation_monochromator graphite
_diffrn_radiation_source 'fine focus sealed tube'
_diffrn_radiation_type MoK\a
_diffrn_radiation_wavelength 0.71073
_diffrn_reflns_av_R_equivalents 0.0142
_diffrn_reflns_av_sigmaI/netI 0.0195
_diffrn_reflns_limit_h_max 6
_diffrn_reflns_limit_h_min -6
_diffrn_reflns_limit_k_max 8
_diffrn_reflns_limit_k_min -8
_diffrn_reflns_limit_l_max 13
_diffrn_reflns_limit_l_min -13
_diffrn_reflns_number 3234
_diffrn_reflns_theta_full 26.43
_diffrn_reflns_theta_max 26.43
_diffrn_reflns_theta_min 1.98
_exptl_absorpt_coefficient_mu 0.140
_exptl_absorpt_correction_T_max 0.9916
_exptl_absorpt_correction_T_min 0.9806
_exptl_absorpt_correction_type multi-scan
_exptl_absorpt_process_details 'SADABS v2008/1 (Bruker, 2008)'
_exptl_crystal_colour colorless
_exptl_crystal_density_diffrn 1.696
_exptl_crystal_density_method 'not measured'
_exptl_crystal_description prism
_exptl_crystal_F_000 188
_exptl_crystal_size_max 0.14
_exptl_crystal_size_mid 0.11
_exptl_crystal_size_min 0.06
_refine_diff_density_max 0.232
_refine_diff_density_min -0.262
_refine_diff_density_rms 0.044
_refine_ls_extinction_method none
_refine_ls_goodness_of_fit_ref 1.048
_refine_ls_hydrogen_treatment mixed
_refine_ls_matrix_type full
_refine_ls_number_parameters 124
_refine_ls_number_reflns 1460
_refine_ls_number_restraints 0
_refine_ls_restrained_S_all 1.048
_refine_ls_R_factor_all 0.0376
_refine_ls_R_factor_gt 0.0319
_refine_ls_shift/su_max 0.001
_refine_ls_shift/su_mean 0.000
_refine_ls_structure_factor_coef Fsqd
_refine_ls_weighting_details 'calc w=1/[\s^2^(Fo^2^)+(0.0375P)^2^+0.1667P] where P=(Fo^2^+2Fc^2^)/3'
_refine_ls_weighting_scheme calc
_refine_ls_wR_factor_gt 0.0780
_refine_ls_wR_factor_ref 0.0822
_reflns_number_gt 1298
_reflns_number_total 1460
_reflns_threshold_expression I>2\s(I)
_cod_data_source_file c5cc01745a2.cif
_cod_data_source_block shrv248
_cod_original_cell_volume 358.62(17)
_cod_original_sg_symbol_H-M P-1
_cod_database_code 7117022

loop_
_symmetry_equiv_pos_as_xyz
'x, y, z'
'-x, -y, -z'

loop_
_atom_site_label
_atom_site_type_symbol
_atom_site_fract_x
_atom_site_fract_y
_atom_site_fract_z
_atom_site_U_iso_or_equiv
_atom_site_adp_type
_atom_site_occupancy
_atom_site_symmetry_multiplicity
_atom_site_calc_flag
_atom_site_refinement_flags
_atom_site_disorder_assembly
_atom_site_disorder_group
N1 N 1.1687(2) 0.03072(18) 0.34633(11) 0.0171(3) Uani 1 1 d . . .
H1 H 1.1642 0.0923 0.2678 0.021 Uiso 1 1 calc R . .
N2 N 1.3844(2) -0.10702(18) 0.38459(11) 0.0183(3) Uani 1 1 d . . .
C3 C 1.3091(3) -0.1632(2) 0.50895(13) 0.0169(3) Uani 1 1 d . . .
C4 C 1.0412(3) -0.0611(2) 0.55366(12) 0.0160(3) Uani 1 1 d . . .
N5 N 1.4931(2) -0.30783(18) 0.58092(11) 0.0195(3) Uani 1 1 d . . .
O6 O 1.7217(2) -0.38708(17) 0.52592(11) 0.0268(3) Uani 1 1 d . . .
O7 O 1.4066(2) -0.34327(18) 0.69641(10) 0.0285(3) Uani 1 1 d . . .
N8 N 0.4222(2) 0.24647(19) 1.03269(11) 0.0197(3) Uani 1 1 d . . .
N9 N 0.1900(2) 0.20955(18) 1.10045(11) 0.0189(3) Uani 1 1 d . . .
C10 C 0.0323(3) 0.2337(2) 1.01721(13) 0.0174(3) Uani 1 1 d . . .
H10 H -0.1394 0.2171 1.0379 0.021 Uiso 1 1 calc R . .
N11 N 0.1507(2) 0.28571(18) 0.89786(11) 0.0165(3) Uani 1 1 d . . .
C12 C 0.3915(3) 0.2927(2) 0.91202(13) 0.0183(3) Uani 1 1 d . . .
H12 H 0.5192 0.3265 0.8436 0.022 Uiso 1 1 calc R . .
N13 N 0.0353(3) 0.3225(2) 0.78502(12) 0.0221(3) Uani 1 1 d . . .
H13A H 0.165(4) 0.274(3) 0.7183(18) 0.027 Uiso 1 1 d . . .
H13B H -0.020(3) 0.459(3) 0.7697(17) 0.027 Uiso 1 1 d . . .

loop_
_atom_site_aniso_label
_atom_site_aniso_U_11
_atom_site_aniso_U_22
_atom_site_aniso_U_33
_atom_site_aniso_U_23
_atom_site_aniso_U_13
_atom_site_aniso_U_12
N1 0.0156(5) 0.0200(6) 0.0140(5) 0.0016(4) -0.0024(4) -0.0043(5)
N2 0.0164(6) 0.0201(6) 0.0175(6) -0.0007(4) -0.0027(4) -0.0047(5)
C3 0.0149(6) 0.0181(7) 0.0171(6) -0.0010(5) -0.0026(5) -0.0047(5)
C4 0.0163(6) 0.0174(6) 0.0147(6) -0.0009(5) -0.0023(5) -0.0061(5)
N5 0.0182(6) 0.0192(6) 0.0209(6) -0.0003(5) -0.0044(5) -0.0051(5)
O6 0.0154(5) 0.0288(6) 0.0309(6) -0.0033(4) -0.0031(4) 0.0004(4)
O7 0.0280(6) 0.0333(6) 0.0194(5) 0.0068(4) -0.0047(4) -0.0056(5)
N8 0.0151(6) 0.0246(6) 0.0190(6) 0.0010(5) -0.0016(5) -0.0072(5)
N9 0.0143(6) 0.0221(6) 0.0181(6) 0.0006(5) -0.0004(4) -0.0048(5)
C10 0.0142(6) 0.0172(7) 0.0190(7) -0.0004(5) -0.0012(5) -0.0039(5)
N11 0.0155(6) 0.0185(6) 0.0152(5) -0.0004(4) -0.0031(4) -0.0045(5)
C12 0.0148(6) 0.0213(7) 0.0185(7) -0.0002(5) -0.0007(5) -0.0067(5)
N13 0.0223(6) 0.0292(7) 0.0155(6) -0.0002(5) -0.0059(5) -0.0075(5)

loop_
_atom_type_symbol
_atom_type_description
_atom_type_scat_dispersion_real
_atom_type_scat_dispersion_imag
_atom_type_scat_source
C C 0.0033 0.0016 'International Tables Vol C Tables 4.2.6.8 and 6.1.1.4'
H H 0.0000 0.0000 'International Tables Vol C Tables 4.2.6.8 and 6.1.1.4'
N N 0.0061 0.0033 'International Tables Vol C Tables 4.2.6.8 and 6.1.1.4'
O O 0.0106 0.0060 'International Tables Vol C Tables 4.2.6.8 and 6.1.1.4'

loop_
_geom_angle_atom_site_label_1
_geom_angle_atom_site_label_2
_geom_angle_atom_site_label_3
_geom_angle
_geom_angle_site_symmetry_1
_geom_angle_site_symmetry_3
N2 N1 C4 110.22(11) . 2_756
N2 N1 H1 124.9 . .
C4 N1 H1 124.9 2_756 .
C3 N2 N1 106.26(11) . .
N2 C3 C4 111.43(12) . .
N2 C3 N5 120.96(12) . .
C4 C3 N5 127.59(12) . .
N1 C4 C4 108.36(15) 2_756 2_756
N1 C4 C3 147.91(13) 2_756 .
C4 C4 C3 103.73(14) 2_756 .
O6 N5 O7 124.67(12) . .
O6 N5 C3 119.38(12) . .
O7 N5 C3 115.95(11) . .
C12 N8 N9 106.36(11) . .
C10 N9 N8 107.82(11) . .
N9 C10 N11 109.59(12) . .
N9 C10 H10 125.2 . .
N11 C10 H10 125.2 . .
C10 N11 C12 105.82(11) . .
C10 N11 N13 124.31(11) . .
C12 N11 N13 129.87(11) . .
N8 C12 N11 110.41(12) . .
N8 C12 H12 124.8 . .
N11 C12 H12 124.8 . .
N11 N13 H13A 107.5(11) . .
N11 N13 H13B 106.5(11) . .
H13A N13 H13B 106.1(16) . .

loop_
_geom_bond_atom_site_label_1
_geom_bond_atom_site_label_2
_geom_bond_distance
_geom_bond_site_symmetry_2
N1 N2 1.3448(16) .
N1 C4 1.3588(17) 2_756
N1 H1 0.8800 .
N2 C3 1.3332(18) .
C3 C4 1.4005(18) .
C3 N5 1.4280(18) .
C4 N1 1.3588(17) 2_756
C4 C4 1.381(3) 2_756
N5 O6 1.2290(16) .
N5 O7 1.2312(16) .
N8 C12 1.3025(18) .
N8 N9 1.3915(16) .
N9 C10 1.3096(18) .
C10 N11 1.3458(18) .
C10 H10 0.9500 .
N11 C12 1.3608(17) .
N11 N13 1.4156(16) .
C12 H12 0.9500 .
N13 H13A 0.893(18) .
N13 H13B 0.88(2) .

loop_
_geom_hbond_atom_site_label_D
_geom_hbond_atom_site_label_H
_geom_hbond_atom_site_label_A
_geom_hbond_distance_DH
_geom_hbond_distance_HA
_geom_hbond_distance_DA
_geom_hbond_angle_DHA
_geom_hbond_site_symmetry_A
N1 H1 N9 0.88 1.84 2.7150(18) 174.4 1_654
N13 H13A N2 0.893(18) 2.419(19) 3.2517(18) 155.2(15) 2_756
N13 H13B N9 0.88(2) 2.591(19) 3.303(2) 138.5(14) 2_567

loop_
_geom_torsion_atom_site_label_1
_geom_torsion_atom_site_label_2
_geom_torsion_atom_site_label_3
_geom_torsion_atom_site_label_4
_geom_torsion
_geom_torsion_site_symmetry_1
_geom_torsion_site_symmetry_2
_geom_torsion_site_symmetry_3
_geom_torsion_site_symmetry_4
C4 N1 N2 C3 0.09(14) 2_756 . . .
N1 N2 C3 C4 -0.22(15) . . . .
N1 N2 C3 N5 -179.23(11) . . . .
N2 C3 C4 N1 179.9(2) . . . 2_756
N5 C3 C4 N1 -1.2(3) . . . 2_756
N2 C3 C4 C4 0.26(18) . . . 2_756
N5 C3 C4 C4 179.19(14) . . . 2_756
N2 C3 N5 O6 -2.62(19) . . . .
C4 C3 N5 O6 178.54(13) . . . .
N2 C3 N5 O7 177.23(12) . . . .
C4 C3 N5 O7 -1.6(2) . . . .
C12 N8 N9 C10 0.50(15) . . . .
N8 N9 C10 N11 -0.25(15) . . . .
N9 C10 N11 C12 -0.08(15) . . . .
N9 C10 N11 N13 179.73(12) . . . .
N9 N8 C12 N11 -0.56(15) . . . .
C10 N11 C12 N8 0.41(15) . . . .
N13 N11 C12 N8 -179.39(13) . . . .
